data_4307235
loop_
_publ_author_name
'Mingxing Wang'
'Xunwen Xiao'
'Hideki Fujiwara'
'Toyonari Sugimoto'
'Satoru Noguchi'
'Takekazu Ishida'
'Takehiko Mori'
'Hiroko Aruga Katori'

_publ_contact_author_address
;
    Gakuen-cho 1-2, Sakai, Osaka 599-8570, Japan
;
_publ_contact_author_email ' toyonari@c.s.osakafu-u.ac.jp '
_publ_contact_author_fax ' 072-252-4175 '
_publ_contact_author_name ' Toyonari Sugimoto'
_publ_contact_author_phone ' 072-254-9817 '
_publ_section_title
;
Antiferromagnetic or Canted Antiferromagnetic Orderings of Fe(III) d Spins
of FeX4- Ions in BEDT-TTFVO(S).FeX4 (X = Cl, Br) [BEDT-TTFVO(S) =
Bis(ethylenedithio)tetrathiafulvalenoquinone(-thioquinone)-1,3-dithiolemethide]
;
_journal_name_full 'Inorganic Chemistry'
_journal_page_first 3049
_journal_page_last 3056
_journal_paper_doi 10.1021/ic0617700
_journal_volume 46
_journal_year 2007
_chemical_formula_moiety 'C13 H8 Br4 Fe S11 '
_chemical_formula_sum 'C13 H8 Br4 Fe S11'
_chemical_formula_weight 892.33
_space_group_IT_number 14
_symmetry_cell_setting monoclinic
_symmetry_Int_Tables_number 14
_symmetry_space_group_name_Hall '-P 2ybc'
_symmetry_space_group_name_H-M 'P 1 21/c 1'
_cell_angle_alpha 90
_cell_angle_beta 99.394(4)
_cell_angle_gamma 90
_cell_formula_units_Z 4
_cell_length_a 6.483(8)
_cell_length_b 21.523(4)
_cell_length_c 18.769(4)
_cell_measurement_reflns_used 9198
_cell_measurement_temperature 296.1
_cell_measurement_theta_max 27.2
_cell_measurement_theta_min 3.2
_cell_volume 2584(3)
_computing_cell_refinement PROCESS-AUTO
_computing_data_collection PROCESS-AUTO
_computing_data_reduction CrystalStructure
_computing_publication_material 'CrystalStructure Ver. 3.5.1'
_computing_structure_refinement CRYSTALS
_computing_structure_solution SIR92
_diffrn_detector_area_resol_mean 10.00
_diffrn_measured_fraction_theta_full 0.95
_diffrn_measured_fraction_theta_max 0.95
_diffrn_measurement_device_type 'Rigaku RAXIS-RAPID'
_diffrn_measurement_method \w
_diffrn_radiation_type 'Mo K\a'
_diffrn_radiation_wavelength 0.7107
_diffrn_reflns_limit_h_max 8
_diffrn_reflns_limit_h_min -8
_diffrn_reflns_limit_k_max 27
_diffrn_reflns_limit_k_min 0
_diffrn_reflns_limit_l_max 24
_diffrn_reflns_limit_l_min -7
_diffrn_reflns_number 11428
_diffrn_reflns_theta_full 27.49
_diffrn_reflns_theta_max 27.49
_exptl_absorpt_coefficient_mu 7.681
_exptl_absorpt_correction_type none
_exptl_crystal_colour black
_exptl_crystal_density_diffrn 2.294
_exptl_crystal_density_method 'not measured'
_exptl_crystal_description needle
_exptl_crystal_F_000 1712.00
_exptl_crystal_size_max 0.30
_exptl_crystal_size_mid 0.10
_exptl_crystal_size_min 0.10
_refine_diff_density_max 1.02
_refine_diff_density_min -0.83
_refine_ls_extinction_method none
_refine_ls_goodness_of_fit_ref 1.048
_refine_ls_hydrogen_treatment refall
_refine_ls_number_parameters 270
_refine_ls_number_reflns 2941
_refine_ls_R_factor_gt 0.0350
_refine_ls_shift/su_max 0.0060
_refine_ls_structure_factor_coef F
_refine_ls_weighting_details
;
    Chebychev polynomial with 3 parameters (Carruthers & Watkin, 1979)
    37.6480    48.3458    12.4699
;
_refine_ls_weighting_scheme calc
_refine_ls_wR_factor_ref 0.0480
_reflns_number_gt 2941
_reflns_number_total 5714
_reflns_threshold_expression F^2^>2.0\s(F^2^)
_cod_data_source_file ic0617700si20060919_034359_1.cif
_cod_data_source_block '_BEDT-TTFVS-FeBr4'
_cod_original_formula_sum 'C13 H8 Br4 Fe S11 '
_cod_database_code 4307235

loop_
_symmetry_equiv_pos_as_xyz
x,y,z
-x,-y,-z
-x,y+1/2,-z+1/2
x,-y+1/2,z+1/2

loop_
_atom_site_label
_atom_site_type_symbol
_atom_site_fract_x
_atom_site_fract_y
_atom_site_fract_z
_atom_site_U_iso_or_equiv
_atom_site_adp_type
_atom_site_occupancy
_atom_site_symmetry_multiplicity
_atom_site_calc_flag
_atom_site_refinement_flags
_atom_site_disorder_assembly
_atom_site_disorder_group
Br(1) Br -0.0073(1) 0.17397(4) 0.29804(5) 0.0677(3) Uani 1.00 1 d . . .
Br(2) Br -0.0161(1) 0.00287(4) 0.23865(5) 0.0702(3) Uani 1.00 1 d . . .
Br(3) Br 0.4267(1) 0.10427(4) 0.21018(7) 0.0831(3) Uani 1.00 1 d . . .
Br(4) Br -0.1043(2) 0.13496(6) 0.09645(5) 0.0887(4) Uani 1.00 1 d . . .
Fe(1) Fe 0.0683(2) 0.10456(5) 0.20984(6) 0.0515(3) Uani 1.00 1 d . . .
S(1) S 0.2927(4) -0.20036(9) 0.3599(1) 0.0713(7) Uani 1.00 1 d . . .
S(2) S 0.7265(3) -0.13899(9) 0.2916(1) 0.0621(6) Uani 1.00 1 d . . .
S(3) S 0.2464(3) -0.07177(8) 0.4095(1) 0.0477(5) Uani 1.00 1 d . . .
S(4) S 0.6093(3) -0.02318(8) 0.3558(1) 0.0531(5) Uani 1.00 1 d . . .
S(5) S 0.1486(3) 0.06414(8) 0.4671(1) 0.0499(5) Uani 1.00 1 d . . .
S(6) S 0.5250(3) 0.11120(7) 0.4197(1) 0.0499(5) Uani 1.00 1 d . . .
S(7) S 0.0279(3) 0.18580(8) 0.5199(1) 0.0535(5) Uani 1.00 1 d . . .
S(8) S 0.2762(3) 0.29004(7) 0.4746(1) 0.0499(5) Uani 1.00 1 d . . .
S(9) S 0.6255(3) 0.25087(8) 0.4084(1) 0.0522(5) Uani 1.00 1 d . . .
S(10) S 0.3346(4) 0.42401(9) 0.4523(2) 0.0766(7) Uani 1.00 1 d . . .
S(11) S 0.7761(3) 0.37513(9) 0.3782(1) 0.0662(7) Uani 1.00 1 d . . .
C(1) C 0.433(2) -0.2311(4) 0.2964(7) 0.095(4) Uani 1.00 1 d . . .
C(2) C 0.655(1) -0.2190(4) 0.3011(6) 0.073(3) Uani 1.00 1 d . . .
C(3) C 0.384(1) -0.1241(3) 0.3643(4) 0.051(2) Uani 1.00 1 d . . .
C(4) C 0.553(1) -0.1009(3) 0.3388(4) 0.047(2) Uani 1.00 1 d . . .
C(5) C 0.401(1) -0.0085(3) 0.3995(4) 0.044(2) Uani 1.00 1 d . . .
C(6) C 0.361(1) 0.0489(3) 0.4250(4) 0.043(2) Uani 1.00 1 d . . .
C(7) C 0.193(1) 0.1446(3) 0.4810(4) 0.042(2) Uani 1.00 1 d . . .
C(8) C 0.369(1) 0.1661(3) 0.4547(4) 0.044(2) Uani 1.00 1 d . . .
C(9) C 0.417(1) 0.2292(3) 0.4480(4) 0.042(2) Uani 1.00 1 d . . .
C(10) C 0.423(1) 0.3483(3) 0.4419(4) 0.052(2) Uani 1.00 1 d . . .
C(11) C 0.588(1) 0.3305(3) 0.4120(4) 0.049(2) Uani 1.00 1 d . . .
C(12) C 0.488(1) 0.4658(4) 0.3959(5) 0.074(3) Uani 1.00 1 d . . .
C(13) C 0.716(1) 0.4507(4) 0.4111(5) 0.069(3) Uani 1.00 1 d . . .
H(1) H 0.414(2) -0.2748(4) 0.2959(7) 0.118(5) Uiso 1.00 1 c . . .
H(2) H 0.371(2) -0.2143(4) 0.2511(7) 0.118(5) Uiso 1.00 1 c . . .
H(3) H 0.708(1) -0.2426(4) 0.2653(6) 0.090(3) Uiso 1.00 1 c . . .
H(4) H 0.718(1) -0.2326(4) 0.3477(6) 0.090(3) Uiso 1.00 1 c . . .
H(5) H 0.438(1) 0.4549(4) 0.3470(5) 0.088(3) Uiso 1.00 1 c . . .
H(6) H 0.470(1) 0.5091(4) 0.4023(5) 0.088(3) Uiso 1.00 1 c . . .
H(7) H 0.759(1) 0.4515(4) 0.4620(5) 0.085(3) Uiso 1.00 1 c . . .
H(8) H 0.792(1) 0.4811(4) 0.3895(5) 0.085(3) Uiso 1.00 1 c . . .

loop_
_atom_site_aniso_label
_atom_site_aniso_U_11
_atom_site_aniso_U_22
_atom_site_aniso_U_33
_atom_site_aniso_U_12
_atom_site_aniso_U_13
_atom_site_aniso_U_23
Br(1) 0.0658(5) 0.0795(6) 0.0586(5) 0.0130(4) 0.0128(4) -0.0115(4)
Br(2) 0.0675(5) 0.0618(5) 0.0839(6) -0.0141(4) 0.0204(4) 0.0085(4)
Br(3) 0.0548(5) 0.0600(5) 0.142(1) -0.0083(4) 0.0374(5) -0.0174(6)
Br(4) 0.1089(8) 0.1007(8) 0.0548(6) 0.0003(6) 0.0085(5) 0.0086(5)
Fe(1) 0.0493(6) 0.0512(6) 0.0562(7) -0.0030(5) 0.0152(5) -0.0020(5)
S(1) 0.077(1) 0.039(1) 0.108(2) -0.0098(9) 0.043(1) -0.018(1)
S(2) 0.066(1) 0.046(1) 0.082(1) 0.0046(9) 0.034(1) -0.005(1)
S(3) 0.051(1) 0.0343(8) 0.061(1) -0.0008(7) 0.0181(8) -0.0042(8)
S(4) 0.056(1) 0.0381(9) 0.071(1) -0.0040(7) 0.0261(9) -0.0059(8)
S(5) 0.053(1) 0.0342(8) 0.066(1) -0.0029(7) 0.0190(9) -0.0035(8)
S(6) 0.053(1) 0.0334(8) 0.068(1) -0.0019(7) 0.0214(9) -0.0043(8)
S(7) 0.056(1) 0.0413(9) 0.068(1) -0.0002(8) 0.0252(9) -0.0046(9)
S(8) 0.052(1) 0.0327(8) 0.069(1) -0.0004(7) 0.0211(9) -0.0040(8)
S(9) 0.055(1) 0.0371(9) 0.069(1) 0.0003(7) 0.0230(9) 0.0024(8)
S(10) 0.075(1) 0.0320(9) 0.129(2) 0.0011(9) 0.038(1) -0.003(1)
S(11) 0.067(1) 0.048(1) 0.090(2) -0.0120(9) 0.032(1) -0.001(1)
C(1) 0.090(7) 0.053(5) 0.15(1) -0.014(5) 0.048(7) -0.045(6)
C(2) 0.069(5) 0.047(4) 0.108(8) 0.002(4) 0.027(5) -0.013(5)
C(3) 0.052(4) 0.035(3) 0.070(5) -0.003(3) 0.019(4) -0.011(3)
C(4) 0.054(4) 0.031(3) 0.057(5) 0.001(3) 0.008(3) -0.006(3)
C(5) 0.046(4) 0.034(3) 0.056(4) 0.001(3) 0.013(3) -0.001(3)
C(6) 0.043(4) 0.037(3) 0.049(4) -0.002(3) 0.006(3) -0.004(3)
C(7) 0.050(4) 0.033(3) 0.043(4) 0.002(3) 0.009(3) 0.003(3)
C(8) 0.051(4) 0.031(3) 0.048(4) 0.001(3) 0.007(3) 0.001(3)
C(9) 0.043(3) 0.038(3) 0.047(4) 0.000(3) 0.011(3) -0.001(3)
C(10) 0.052(4) 0.034(3) 0.073(5) -0.005(3) 0.016(4) -0.004(3)
C(11) 0.053(4) 0.035(3) 0.058(5) -0.003(3) 0.011(3) 0.002(3)
C(12) 0.077(6) 0.044(4) 0.098(7) -0.001(4) 0.010(5) 0.012(4)
C(13) 0.087(6) 0.042(4) 0.084(6) -0.013(4) 0.030(5) 0.002(4)

loop_
_atom_type_symbol
_atom_type_description
_atom_type_scat_dispersion_real
_atom_type_scat_dispersion_imag
_atom_type_scat_source
C C 0.003 0.002
;
International Tables for Crystallography
(1992, Vol. C, Tables 4.2.6.8 and 6.1.1.4)
;
H H 0.000 0.000
;
International Tables for Crystallography
(1992, Vol. C, Table 6.1.1.4)
;
S S 0.125 0.123
;
International Tables for Crystallography
(1992, Vol. C, Tables 4.2.6.8 and 6.1.1.4)
;
Fe Fe 0.346 0.844
;
International Tables for Crystallography
(1992, Vol. C, Tables 4.2.6.8 and 6.1.1.4)
;
Br Br -0.290 2.459
;
International Tables for Crystallography
(1992, Vol. C, Tables 4.2.6.8 and 6.1.1.4)
;

loop_
_geom_angle_atom_site_label_1
_geom_angle_atom_site_label_2
_geom_angle_atom_site_label_3
_geom_angle
_geom_angle_publ_flag
_geom_angle_site_symmetry_1
_geom_angle_site_symmetry_2
_geom_angle_site_symmetry_3
Br(1) Fe(1) Br(2) 110.47(6) yes . . .
Br(1) Fe(1) Br(3) 108.94(5) yes . . .
Br(1) Fe(1) Br(4) 110.01(6) yes . . .
Br(2) Fe(1) Br(3) 105.56(5) yes . . .
Br(2) Fe(1) Br(4) 112.22(6) yes . . .
Br(3) Fe(1) Br(4) 109.51(6) yes . . .
C(1) S(1) C(3) 100.3(4) yes . . .
C(2) S(2) C(4) 101.6(4) yes . . .
C(3) S(3) C(5) 96.0(3) yes . . .
C(4) S(4) C(5) 96.1(3) yes . . .
C(6) S(5) C(7) 97.5(3) yes . . .
C(6) S(6) C(8) 96.0(3) yes . . .
C(9) S(8) C(10) 95.7(3) yes . . .
C(9) S(9) C(11) 97.3(3) yes . . .
C(10) S(10) C(12) 100.2(4) yes . . .
C(11) S(11) C(13) 99.8(4) yes . . .
C(2) C(1) H(1) 107(1) no . . .
C(2) C(1) H(2) 104(1) no . . .
C(2) C(1) S(1) 120.9(8) yes . . .
H(1) C(1) H(2) 109(1) no . . .
H(1) C(1) S(1) 107(1) no . . .
H(2) C(1) S(1) 105(1) no . . .
H(3) C(2) H(4) 109(1) no . . .
H(3) C(2) S(2) 108.2(9) no . . .
H(3) C(2) C(1) 109(1) no . . .
H(4) C(2) S(2) 107.9(8) no . . .
H(4) C(2) C(1) 106(1) no . . .
S(2) C(2) C(1) 115.8(6) yes . . .
C(4) C(3) S(1) 128.0(6) yes . . .
C(4) C(3) S(3) 116.1(5) yes . . .
S(1) C(3) S(3) 115.9(4) yes . . .
S(2) C(4) S(4) 114.4(4) yes . . .
S(2) C(4) C(3) 129.0(5) yes . . .
S(4) C(4) C(3) 116.6(5) yes . . .
C(6) C(5) S(3) 122.0(6) yes . . .
C(6) C(5) S(4) 122.9(5) yes . . .
S(3) C(5) S(4) 115.1(4) yes . . .
S(5) C(6) S(6) 115.0(4) yes . . .
S(5) C(6) C(5) 123.0(5) yes . . .
S(6) C(6) C(5) 121.9(6) yes . . .
C(8) C(7) S(5) 113.3(5) yes . . .
C(8) C(7) S(7) 127.3(5) yes . . .
S(5) C(7) S(7) 119.3(4) yes . . .
C(9) C(8) S(6) 118.0(5) yes . . .
C(9) C(8) C(7) 124.0(6) yes . . .
S(6) C(8) C(7) 117.7(5) yes . . .
S(8) C(9) S(9) 114.5(4) yes . . .
S(8) C(9) C(8) 125.1(5) yes . . .
S(9) C(9) C(8) 120.4(5) yes . . .
C(11) C(10) S(8) 117.3(5) yes . . .
C(11) C(10) S(10) 127.7(6) yes . . .
S(8) C(10) S(10) 115.1(5) yes . . .
S(9) C(11) S(11) 114.6(4) yes . . .
S(9) C(11) C(10) 115.2(5) yes . . .
S(11) C(11) C(10) 130.2(5) yes . . .
C(13) C(12) H(5) 107(1) no . . .
C(13) C(12) H(6) 109.2(9) no . . .
C(13) C(12) S(10) 113.7(6) yes . . .
H(5) C(12) H(6) 109(1) no . . .
H(5) C(12) S(10) 108.2(8) no . . .
H(6) C(12) S(10) 108.9(8) no . . .
H(7) C(13) H(8) 109(1) no . . .
H(7) C(13) S(11) 108.6(8) no . . .
H(7) C(13) C(12) 107.9(8) no . . .
H(8) C(13) S(11) 108.7(9) no . . .
H(8) C(13) C(12) 109.4(9) no . . .
S(11) C(13) C(12) 113.0(6) yes . . .

loop_
_geom_bond_atom_site_label_1
_geom_bond_atom_site_label_2
_geom_bond_distance
_geom_bond_publ_flag
_geom_bond_site_symmetry_1
_geom_bond_site_symmetry_2
Br(1) Fe(1) 2.340(3) yes . .
Br(2) Fe(1) 2.341(3) yes . .
Br(3) Fe(1) 2.323(3) yes . .
Br(4) Fe(1) 2.331(3) yes . .
S(1) C(1) 1.74(1) yes . .
S(1) C(3) 1.742(7) yes . .
S(2) C(2) 1.800(8) yes . .
S(2) C(4) 1.746(8) yes . .
S(3) C(3) 1.740(8) yes . .
S(3) C(5) 1.719(7) yes . .
S(4) C(4) 1.730(6) yes . .
S(4) C(5) 1.718(8) yes . .
S(5) C(6) 1.727(7) yes . .
S(5) C(7) 1.767(6) yes . .
S(6) C(6) 1.725(7) yes . .
S(6) C(8) 1.750(7) yes . .
S(7) C(7) 1.650(7) yes . .
S(8) C(9) 1.718(7) yes . .
S(8) C(10) 1.745(8) yes . .
S(9) C(9) 1.708(7) yes . .
S(9) C(11) 1.735(7) yes . .
S(10) C(10) 1.747(7) yes . .
S(10) C(12) 1.81(1) yes . .
S(11) C(11) 1.751(8) yes . .
S(11) C(13) 1.803(8) yes . .
C(1) C(2) 1.45(1) yes . .
C(1) H(1) 0.95(1) no . .
C(1) H(2) 0.95(2) no . .
C(2) H(3) 0.95(1) no . .
C(2) H(4) 0.95(1) no . .
C(3) C(4) 1.36(1) yes . .
C(5) C(6) 1.366(9) yes . .
C(7) C(8) 1.39(1) yes . .
C(8) C(9) 1.404(9) yes . .
C(10) C(11) 1.34(1) yes . .
C(12) C(13) 1.50(1) yes . .
C(12) H(5) 0.95(1) no . .
C(12) H(6) 0.95(1) no . .
C(13) H(7) 0.95(1) no . .
C(13) H(8) 0.95(1) no . .

loop_
_geom_contact_atom_site_label_1
_geom_contact_atom_site_label_2
_geom_contact_distance
_geom_contact_publ_flag
_geom_contact_site_symmetry_1
_geom_contact_site_symmetry_2
Br(1) Br(2) 3.845(1) yes . 55501
Br(1) Br(3) 3.795(1) yes . 55501
Br(1) Br(4) 3.826(1) yes . 55501
Br(1) Fe(1) 2.340(1) yes . 55501
Br(1) S(5) 3.954(2) yes . 55501
Br(1) S(9) 3.782(2) yes . 45501
Br(1) C(1) 3.653(9) yes . 55502
Br(1) C(2) 3.922(9) yes . 65502
Br(1) C(7) 3.525(6) yes . 55501
Br(1) C(8) 3.505(6) yes . 55501
Br(1) C(9) 3.792(6) yes . 55501
Br(1) H(1) 3.12(1) no . 55502
Br(1) H(2) 3.391(9) no . 55502
Br(1) H(3) 3.027(9) no . 65502
Br(2) Br(1) 3.845(1) yes . 55501
Br(2) Br(3) 3.713(1) yes . 55501
Br(2) Br(4) 3.877(1) yes . 55501
Br(2) Fe(1) 2.341(1) yes . 55501
Br(2) S(2) 3.693(2) yes . 45501
Br(2) S(3) 3.738(2) yes . 55501
Br(2) S(4) 3.576(2) yes . 45501
Br(2) S(11) 3.988(2) yes . 64502
Br(2) C(5) 3.718(6) yes . 55501
Br(2) C(12) 3.722(9) yes . 54502
Br(2) C(13) 3.84(1) yes . 64502
Br(2) H(5) 3.116(8) no . 54502
Br(2) H(6) 3.623(9) no . 54502
Br(2) H(8) 3.04(1) no . 64502
Br(3) Br(1) 3.795(1) yes . 55501
Br(3) Br(2) 3.713(1) yes . 55501
Br(3) Br(4) 3.800(1) yes . 55501
Br(3) Fe(1) 2.323(1) yes . 55501
Br(3) S(4) 3.917(2) yes . 55501
Br(3) S(6) 3.883(2) yes . 55501
Br(3) C(1) 3.665(9) yes . 65502
Br(3) C(2) 3.841(8) yes . 65502
Br(3) C(12) 3.676(9) yes . 64502
Br(3) H(1) 2.809(9) no . 65502
Br(3) H(3) 3.458(8) no . 65502
Br(3) H(4) 3.749(8) no . 65502
Br(3) H(5) 3.543(8) no . 64502
Br(3) H(6) 3.092(9) no . 64502
Br(3) H(8) 3.416(8) no . 64502
Br(4) Br(1) 3.826(1) yes . 55501
Br(4) Br(1) 3.546(2) yes . 55505
Br(4) Br(2) 3.877(1) yes . 55501
Br(4) Br(2) 3.546(2) yes . 55505
Br(4) Br(3) 3.800(1) yes . 55501
Br(4) Br(3) 3.546(2) yes . 55505
Br(4) Br(4) 3.546(2) yes . 55505
Br(4) Fe(1) 2.331(1) yes . 55501
Br(4) Fe(1) 3.546(2) yes . 55505
Br(4) S(1) 3.880(2) yes . 55502
Br(4) S(1) 3.546(3) yes . 55505
Br(4) S(2) 3.546(2) yes . 55505
Br(4) S(3) 3.546(2) yes . 55505
Br(4) S(4) 3.546(2) yes . 55505
Br(4) S(5) 3.546(2) yes . 55505
Br(4) S(6) 3.546(2) yes . 55505
Br(4) S(7) 3.546(2) yes . 55505
Br(4) S(8) 3.970(2) yes . 55404
Br(4) S(8) 3.546(2) yes . 55505
Br(4) S(9) 3.546(2) yes . 55505
Br(4) S(10) 3.546(3) yes . 55505
Br(4) S(11) 3.546(2) yes . 55505
Br(4) C(1) 3.55(1) yes . 55505
Br(4) C(2) 3.546(9) yes . 55505
Br(4) C(3) 3.546(7) yes . 55505
Br(4) C(4) 3.546(7) yes . 55505
Br(4) C(5) 3.546(7) yes . 55505
Br(4) C(6) 3.546(7) yes . 55505
Br(4) C(7) 3.546(7) yes . 55505
Br(4) C(8) 3.546(7) yes . 55505
Br(4) C(9) 3.546(7) yes . 55505
Br(4) C(10) 3.879(7) yes . 45404
Br(4) C(10) 3.546(7) yes . 55505
Br(4) C(11) 3.778(7) yes . 45404
Br(4) C(11) 3.546(7) yes . 55505
Br(4) C(12) 3.546(9) yes . 55505
Br(4) C(13) 3.941(9) yes . 45404
Br(4) C(13) 3.546(8) yes . 55505
Br(4) H(1) 3.63(1) no . 55502
Br(4) H(1) 3.55(1) no . 55505
Br(4) H(2) 3.55(1) no . 55505
Br(4) H(3) 3.546(9) no . 55505
Br(4) H(4) 3.823(8) no . 65502
Br(4) H(4) 3.546(9) no . 55505
Br(4) H(5) 3.546(9) no . 55505
Br(4) H(6) 3.601(8) no . 54502
Br(4) H(6) 3.546(9) no . 55505
Br(4) H(7) 3.145(9) no . 45404
Br(4) H(7) 3.546(8) no . 55505
Br(4) H(8) 3.866(8) no . 64502
Br(4) H(8) 3.546(8) no . 55505
Fe(1) Br(1) 2.340(1) yes . 55501
Fe(1) Br(2) 2.341(1) yes . 55501
Fe(1) Br(3) 2.323(1) yes . 55501
Fe(1) Br(4) 2.331(1) yes . 55501
Fe(1) H(3) 3.595(8) no . 65502
Fe(1) H(4) 3.980(8) no . 65502
Fe(1) H(8) 3.449(9) no . 64502
S(1) Br(4) 3.880(2) yes . 54502
S(1) S(2) 3.915(3) yes . 45501
S(1) S(2) 3.531(3) yes . 55501
S(1) S(3) 2.951(3) yes . 55501
S(1) C(2) 2.78(1) yes . 55501
S(1) C(4) 2.794(7) yes . 55501
S(1) H(1) 2.22(1) no . 55501
S(1) H(2) 2.20(1) no . 55501
S(1) H(3) 3.57(1) no . 55501
S(1) H(4) 3.757(9) no . 45501
S(1) H(4) 2.891(9) no . 55501
S(2) Br(2) 3.693(2) yes . 65501
S(2) S(1) 3.531(3) yes . 55501
S(2) S(1) 3.915(3) yes . 65501
S(2) S(3) 3.989(3) yes . 65501
S(2) S(4) 2.923(3) yes . 55501
S(2) C(1) 2.76(1) yes . 55501
S(2) C(2) 1.800(8) yes . 55501
S(2) C(3) 2.808(8) yes . 55501
S(2) H(1) 3.57(1) no . 55501
S(2) H(2) 2.816(9) no . 55501
S(2) H(3) 2.283(8) no . 55501
S(2) H(4) 2.279(9) no . 55501
S(2) H(5) 3.330(9) no . 64502
S(3) Br(2) 3.738(2) yes . 55501
S(3) S(1) 2.951(3) yes . 55501
S(3) S(2) 3.989(3) yes . 45501
S(3) S(4) 2.901(3) yes . 55501
S(3) S(5) 3.218(3) yes . 55501
S(3) C(4) 2.638(8) yes . 55501
S(3) C(6) 2.703(6) yes . 55501
S(4) Br(2) 3.576(2) yes . 65501
S(4) Br(3) 3.917(2) yes . 55501
S(4) S(2) 2.923(3) yes . 55501
S(4) S(3) 2.901(3) yes . 55501
S(4) S(6) 3.212(2) yes . 55501
S(4) C(3) 2.637(7) yes . 55501
S(4) C(6) 2.714(7) yes . 55501
S(4) H(5) 3.80(1) no . 64502
S(5) Br(1) 3.954(2) yes . 55501
S(5) S(3) 3.218(3) yes . 55501
S(5) S(6) 2.911(3) yes . 55501
S(5) S(7) 2.950(3) yes . 55501
S(5) C(5) 2.723(7) yes . 55501
S(5) C(8) 2.649(7) yes . 55501
S(5) C(9) 3.998(7) yes . 55501
S(6) Br(3) 3.883(2) yes . 55501
S(6) S(4) 3.212(2) yes . 55501
S(6) S(5) 2.911(3) yes . 55501
S(6) S(7) 3.839(2) yes . 65501
S(6) S(9) 3.091(2) yes . 55501
S(6) C(5) 2.707(6) yes . 55501
S(6) C(7) 2.697(7) yes . 55501
S(6) C(9) 2.709(7) yes . 55501
S(7) S(5) 2.950(3) yes . 55501
S(7) S(6) 3.839(2) yes . 45501
S(7) S(8) 2.965(3) yes . 55501
S(7) S(9) 3.371(3) yes . 45501
S(7) C(8) 2.731(7) yes . 55501
S(7) C(9) 3.191(7) yes . 55501
S(8) Br(4) 3.970(2) yes . 55504
S(8) S(7) 2.965(3) yes . 55501
S(8) S(9) 2.881(3) yes . 55501
S(8) S(10) 2.947(3) yes . 55501
S(8) S(11) 3.901(3) yes . 45501
S(8) C(7) 3.182(6) yes . 55501
S(8) C(8) 2.774(6) yes . 55501
S(8) C(11) 2.644(8) yes . 55501
S(9) Br(1) 3.782(2) yes . 65501
S(9) S(6) 3.091(2) yes . 55501
S(9) S(7) 3.371(3) yes . 65501
S(9) S(8) 2.881(3) yes . 55501
S(9) S(11) 2.934(3) yes . 55501
S(9) C(1) 3.82(1) yes . 65502
S(9) C(8) 2.706(7) yes . 55501
S(9) C(10) 2.606(7) yes . 55501
S(9) H(1) 3.84(1) no . 65502
S(9) H(2) 3.09(1) no . 65502
S(9) H(3) 3.608(9) no . 65502
S(10) S(8) 2.947(3) yes . 55501
S(10) S(11) 3.809(3) yes . 45501
S(10) S(11) 3.540(4) yes . 55501
S(10) C(11) 2.778(7) yes . 55501
S(10) C(12) 1.81(1) yes . 55501
S(10) C(13) 3.997(9) yes . 45501
S(10) C(13) 2.77(1) yes . 55501
S(10) H(5) 2.29(1) no . 55501
S(10) H(6) 2.296(9) no . 55501
S(10) H(7) 3.815(9) no . 45501
S(10) H(7) 2.788(9) no . 55501
S(10) H(8) 3.730(9) no . 45501
S(10) H(8) 3.58(1) no . 55501
S(11) Br(2) 3.988(2) yes . 65502
S(11) S(8) 3.901(3) yes . 65501
S(11) S(9) 2.934(3) yes . 55501
S(11) S(10) 3.540(4) yes . 55501
S(11) S(10) 3.809(3) yes . 65501
S(11) C(10) 2.810(8) yes . 55501
S(11) C(12) 2.758(9) yes . 55501
S(11) C(13) 1.803(8) yes . 55501
S(11) H(2) 3.12(1) no . 65502
S(11) H(5) 2.769(9) no . 55501
S(11) H(6) 3.571(9) no . 55501
S(11) H(7) 2.291(9) no . 55501
S(11) H(8) 2.292(8) no . 55501
C(1) Br(1) 3.653(9) yes . 54502
C(1) Br(3) 3.665(9) yes . 64502
C(1) S(2) 2.76(1) yes . 55501
C(1) S(9) 3.82(1) yes . 64502
C(1) C(3) 2.68(1) yes . 55501
C(1) C(4) 2.98(1) yes . 55501
C(1) H(3) 1.98(1) no . 55501
C(1) H(4) 1.94(1) no . 55501
C(2) Br(1) 3.922(9) yes . 64502
C(2) Br(3) 3.841(8) yes . 64502
C(2) S(1) 2.78(1) yes . 55501
C(2) S(2) 1.800(8) yes . 55501
C(2) C(3) 3.06(1) yes . 55501
C(2) C(4) 2.75(1) yes . 55501
C(2) H(1) 1.96(1) no . 55501
C(2) H(2) 1.92(1) no . 55501
C(3) S(2) 2.808(8) yes . 55501
C(3) S(4) 2.637(7) yes . 55501
C(3) C(1) 2.68(1) yes . 55501
C(3) C(2) 3.06(1) yes . 55501
C(3) C(5) 2.571(9) yes . 55501
C(3) C(6) 3.903(9) yes . 55501
C(3) H(1) 3.51(1) no . 55501
C(3) H(2) 2.87(1) no . 55501
C(3) H(3) 3.95(1) no . 55501
C(3) H(4) 3.24(1) no . 55501
C(4) S(1) 2.794(7) yes . 55501
C(4) S(3) 2.638(8) yes . 55501
C(4) C(1) 2.98(1) yes . 55501
C(4) C(2) 2.75(1) yes . 55501
C(4) C(5) 2.57(1) yes . 55501
C(4) C(6) 3.900(9) yes . 55501
C(4) H(1) 3.90(1) no . 55501
C(4) H(2) 3.07(1) no . 55501
C(4) H(3) 3.56(1) no . 55501
C(4) H(4) 3.03(1) no . 55501
C(4) H(5) 3.70(1) no . 64502
C(5) Br(2) 3.718(6) yes . 55501
C(5) S(5) 2.723(7) yes . 55501
C(5) S(6) 2.707(6) yes . 55501
C(5) C(3) 2.571(9) yes . 55501
C(5) C(4) 2.57(1) yes . 55501
C(5) C(7) 3.962(9) yes . 55501
C(5) C(8) 3.913(9) yes . 55501
C(6) S(3) 2.703(6) yes . 55501
C(6) S(4) 2.714(7) yes . 55501
C(6) C(3) 3.903(9) yes . 55501
C(6) C(4) 3.900(9) yes . 55501
C(6) C(7) 2.628(9) yes . 55501
C(6) C(8) 2.582(9) yes . 55501
C(6) C(9) 3.915(9) yes . 55501
C(7) Br(1) 3.525(6) yes . 55501
C(7) S(6) 2.697(7) yes . 55501
C(7) S(8) 3.182(6) yes . 55501
C(7) C(5) 3.962(9) yes . 55501
C(7) C(6) 2.628(9) yes . 55501
C(7) C(9) 2.471(9) yes . 55501
C(8) Br(1) 3.505(6) yes . 55501
C(8) S(5) 2.649(7) yes . 55501
C(8) S(7) 2.731(7) yes . 55501
C(8) S(8) 2.774(6) yes . 55501
C(8) S(9) 2.706(7) yes . 55501
C(8) C(5) 3.913(9) yes . 55501
C(8) C(6) 2.582(9) yes . 55501
C(8) C(10) 3.950(9) yes . 55501
C(8) C(11) 3.943(9) yes . 55501
C(9) Br(1) 3.792(6) yes . 55501
C(9) S(5) 3.998(7) yes . 55501
C(9) S(6) 2.709(7) yes . 55501
C(9) S(7) 3.191(7) yes . 55501
C(9) C(6) 3.915(9) yes . 55501
C(9) C(7) 2.471(9) yes . 55501
C(9) C(10) 2.568(9) yes . 55501
C(9) C(11) 2.584(9) yes . 55501
C(9) H(3) 4.00(1) no . 65502
C(10) Br(4) 3.879(7) yes . 65504
C(10) S(9) 2.606(7) yes . 55501
C(10) S(11) 2.810(8) yes . 55501
C(10) C(8) 3.950(9) yes . 55501
C(10) C(9) 2.568(9) yes . 55501
C(10) C(12) 2.73(1) yes . 55501
C(10) C(13) 3.03(1) yes . 55501
C(10) H(5) 2.92(1) no . 55501
C(10) H(6) 3.56(1) no . 55501
C(10) H(7) 3.09(1) no . 55501
C(10) H(8) 3.96(1) no . 55501
C(11) Br(4) 3.778(7) yes . 65504
C(11) S(8) 2.644(8) yes . 55501
C(11) S(10) 2.778(7) yes . 55501
C(11) C(8) 3.943(9) yes . 55501
C(11) C(9) 2.584(9) yes . 55501
C(11) C(12) 2.99(1) yes . 55501
C(11) C(13) 2.72(1) yes . 55501
C(11) H(2) 3.26(1) no . 65502
C(11) H(3) 3.89(1) no . 65502
C(11) H(5) 3.03(1) no . 55501
C(11) H(6) 3.92(1) no . 55501
C(11) H(7) 2.92(1) no . 55501
C(11) H(8) 3.55(1) no . 55501
C(12) Br(2) 3.722(9) yes . 55502
C(12) Br(3) 3.676(9) yes . 65502
C(12) S(10) 1.81(1) yes . 55501
C(12) S(11) 2.758(9) yes . 55501
C(12) C(10) 2.73(1) yes . 55501
C(12) C(11) 2.99(1) yes . 55501
C(12) H(7) 2.00(1) no . 55501
C(12) H(8) 2.02(1) no . 55501
C(13) Br(2) 3.84(1) yes . 65502
C(13) Br(4) 3.941(9) yes . 65504
C(13) S(10) 2.77(1) yes . 55501
C(13) S(10) 3.997(9) yes . 65501
C(13) S(11) 1.803(8) yes . 55501
C(13) C(10) 3.03(1) yes . 55501
C(13) C(11) 2.72(1) yes . 55501
C(13) H(5) 2.00(1) no . 55501
C(13) H(6) 2.02(1) no . 55501
H(1) Br(1) 3.12(1) no . 54502
H(1) Br(3) 2.809(9) no . 64502
H(1) Br(4) 3.63(1) no . 54502
H(1) S(1) 2.22(1) no . 55501
H(1) S(2) 3.57(1) no . 55501
H(1) S(9) 3.84(1) no . 64502
H(1) C(2) 1.96(1) no . 55501
H(1) C(3) 3.51(1) no . 55501
H(1) C(4) 3.90(1) no . 55501
H(2) Br(1) 3.391(9) no . 54502
H(2) S(1) 2.20(1) no . 55501
H(2) S(2) 2.816(9) no . 55501
H(2) S(9) 3.09(1) no . 64502
H(2) S(11) 3.12(1) no . 64502
H(2) C(2) 1.92(1) no . 55501
H(2) C(3) 2.87(1) no . 55501
H(2) C(4) 3.07(1) no . 55501
H(2) C(11) 3.26(1) no . 64502
H(3) Br(1) 3.027(9) no . 64502
H(3) Br(3) 3.458(8) no . 64502
H(3) Fe(1) 3.595(8) no . 64502
H(3) S(1) 3.57(1) no . 55501
H(3) S(2) 2.283(8) no . 55501
H(3) S(9) 3.608(9) no . 64502
H(3) C(1) 1.98(1) no . 55501
H(3) C(3) 3.95(1) no . 55501
H(3) C(4) 3.56(1) no . 55501
H(3) C(9) 4.00(1) no . 64502
H(3) C(11) 3.89(1) no . 64502
H(4) Br(3) 3.749(8) no . 64502
H(4) Br(4) 3.823(8) no . 64502
H(4) Fe(1) 3.980(8) no . 64502
H(4) S(1) 2.891(9) no . 55501
H(4) S(1) 3.757(9) no . 65501
H(4) S(2) 2.279(9) no . 55501
H(4) C(1) 1.94(1) no . 55501
H(4) C(3) 3.24(1) no . 55501
H(4) C(4) 3.03(1) no . 55501
H(5) Br(2) 3.116(8) no . 55502
H(5) Br(3) 3.543(8) no . 65502
H(5) S(2) 3.330(9) no . 65502
H(5) S(4) 3.80(1) no . 65502
H(5) S(10) 2.29(1) no . 55501
H(5) S(11) 2.769(9) no . 55501
H(5) C(4) 3.70(1) no . 65502
H(5) C(10) 2.92(1) no . 55501
H(5) C(11) 3.03(1) no . 55501
H(5) C(13) 2.00(1) no . 55501
H(6) Br(2) 3.623(9) no . 55502
H(6) Br(3) 3.09(1) no . 65502
H(6) Br(4) 3.601(8) no . 55502
H(6) S(10) 2.296(9) no . 55501
H(6) S(11) 3.571(9) no . 55501
H(6) C(10) 3.56(1) no . 55501
H(6) C(11) 3.92(1) no . 55501
H(6) C(13) 2.02(1) no . 55501
H(7) Br(4) 3.145(9) no . 65504
H(7) S(10) 2.788(9) no . 55501
H(7) S(10) 3.815(9) no . 65501
H(7) S(11) 2.291(9) no . 55501
H(7) C(10) 3.09(1) no . 55501
H(7) C(11) 2.92(1) no . 55501
H(7) C(12) 2.00(1) no . 55501
H(8) Br(2) 3.04(1) no . 65502
H(8) Br(3) 3.416(8) no . 65502
H(8) Br(4) 3.866(8) no . 65502
H(8) Fe(1) 3.449(9) no . 65502
H(8) S(10) 3.58(1) no . 55501
H(8) S(10) 3.730(9) no . 65501
H(8) S(11) 2.292(8) no . 55501
H(8) C(10) 3.96(1) no . 55501
H(8) C(11) 3.55(1) no . 55501
H(8) C(12) 2.02(1) no . 55501

loop_
_geom_torsion_atom_site_label_1
_geom_torsion_atom_site_label_2
_geom_torsion_atom_site_label_3
_geom_torsion_atom_site_label_4
_geom_torsion
_geom_torsion_publ_flag
_geom_torsion_site_symmetry_1
_geom_torsion_site_symmetry_2
_geom_torsion_site_symmetry_3
_geom_torsion_site_symmetry_4
C(3) S(1) C(1) C(2) 45.8(8) yes . . . .
C(3) S(1) C(1) H(1) 170.0(9) no . . . .
C(3) S(1) C(1) H(2) -73.1(9) no . . . .
C(1) S(1) C(3) S(3) 168.2(3) yes . . . .
C(1) S(1) C(3) C(4) -14.2(7) yes . . . .
C(4) S(2) C(2) C(1) 38.9(9) yes . . . .
C(4) S(2) C(2) H(3) 161.8(8) no . . . .
C(4) S(2) C(2) H(4) -79.8(9) no . . . .
C(2) S(2) C(4) S(4) 168.2(3) yes . . . .
C(2) S(2) C(4) C(3) -10.9(7) yes . . . .
C(5) S(3) C(3) S(1) 178.5(4) yes . . . .
C(5) S(3) C(3) C(4) 0.6(6) yes . . . .
C(3) S(3) C(5) S(4) -1.7(4) yes . . . .
C(3) S(3) C(5) C(6) 178.7(5) yes . . . .
C(5) S(4) C(4) S(2) 179.1(3) yes . . . .
C(5) S(4) C(4) C(3) -1.7(6) yes . . . .
C(4) S(4) C(5) S(3) 2.0(4) yes . . . .
C(4) S(4) C(5) C(6) -178.4(5) yes . . . .
C(7) S(5) C(6) S(6) 3.9(4) yes . . . .
C(7) S(5) C(6) C(5) -177.9(5) yes . . . .
C(6) S(5) C(7) S(7) 178.9(4) yes . . . .
C(6) S(5) C(7) C(8) 0.5(5) yes . . . .
C(8) S(6) C(6) S(5) -5.9(4) yes . . . .
C(8) S(6) C(6) C(5) 175.9(5) yes . . . .
C(6) S(6) C(8) C(7) 6.5(5) yes . . . .
C(6) S(6) C(8) C(9) -167.3(5) yes . . . .
C(10) S(8) C(9) S(9) 2.4(4) yes . . . .
C(10) S(8) C(9) C(8) -175.7(5) yes . . . .
C(9) S(8) C(10) S(10) 177.5(4) yes . . . .
C(9) S(8) C(10) C(11) -2.5(6) yes . . . .
C(11) S(9) C(9) S(8) -1.7(4) yes . . . .
C(11) S(9) C(9) C(8) 176.4(5) yes . . . .
C(9) S(9) C(11) S(11) 178.2(3) yes . . . .
C(9) S(9) C(11) C(10) 0.0(6) yes . . . .
C(12) S(10) C(10) S(8) -168.3(4) yes . . . .
C(12) S(10) C(10) C(11) 11.7(7) yes . . . .
C(10) S(10) C(12) C(13) -49.7(7) yes . . . .
C(10) S(10) C(12) H(5) 69.5(8) no . . . .
C(10) S(10) C(12) H(6) -171.6(8) no . . . .
C(13) S(11) C(11) S(9) -167.1(3) yes . . . .
C(13) S(11) C(11) C(10) 10.8(8) yes . . . .
C(11) S(11) C(13) C(12) -48.2(7) yes . . . .
C(11) S(11) C(13) H(7) 71.0(9) no . . . .
C(11) S(11) C(13) H(8) -169.9(8) no . . . .
S(1) C(1) C(2) S(2) -63(1) yes . . . .
S(1) C(1) C(2) H(3) 174(1) no . . . .
S(1) C(1) C(2) H(4) 56(1) no . . . .
H(1) C(1) C(2) S(2) 172(1) no . . . .
H(1) C(1) C(2) H(3) 50(1) no . . . .
H(1) C(1) C(2) H(4) -67(1) no . . . .
H(2) C(1) C(2) S(2) 55(1) no . . . .
H(2) C(1) C(2) H(3) -66(1) no . . . .
H(2) C(1) C(2) H(4) 175(1) no . . . .
S(1) C(3) C(4) S(2) 2(1) yes . . . .
S(1) C(3) C(4) S(4) -176.9(5) yes . . . .
S(3) C(3) C(4) S(2) 179.9(4) yes . . . .
S(3) C(3) C(4) S(4) 0.7(8) yes . . . .
S(3) C(5) C(6) S(5) -1.9(9) yes . . . .
S(3) C(5) C(6) S(6) 176.1(4) yes . . . .
S(4) C(5) C(6) S(5) 178.5(4) yes . . . .
S(4) C(5) C(6) S(6) -3.5(9) yes . . . .
S(5) C(7) C(8) S(6) -4.8(7) yes . . . .
S(5) C(7) C(8) C(9) 168.6(6) yes . . . .
S(7) C(7) C(8) S(6) 176.9(5) yes . . . .
S(7) C(7) C(8) C(9) -9(1) yes . . . .
S(6) C(8) C(9) S(8) 176.6(4) yes . . . .
S(6) C(8) C(9) S(9) -1.3(8) yes . . . .
C(7) C(8) C(9) S(8) 3(1) yes . . . .
C(7) C(8) C(9) S(9) -174.7(5) yes . . . .
S(8) C(10) C(11) S(9) 1.7(8) yes . . . .
S(8) C(10) C(11) S(11) -176.2(5) yes . . . .
S(10) C(10) C(11) S(9) -178.3(5) yes . . . .
S(10) C(10) C(11) S(11) 3(1) yes . . . .
S(10) C(12) C(13) S(11) 73.7(8) yes . . . .
S(10) C(12) C(13) H(7) -46(1) no . . . .
S(10) C(12) C(13) H(8) -164.9(9) no . . . .
H(5) C(12) C(13) S(11) -45(1) no . . . .
H(5) C(12) C(13) H(7) -165(1) no . . . .
H(5) C(12) C(13) H(8) 75(1) no . . . .
H(6) C(12) C(13) S(11) -164(1) no . . . .
H(6) C(12) C(13) H(7) 75(1) no . . . .
H(6) C(12) C(13) H(8) -43(1) no . . . .
